data_7038949
loop_
_publ_author_name
'Bera, Sachinath'
'Maity, Suvendu'
'Weyherm\"uller, Thomas'
'Ghosh, Prasanta'

_publ_section_title
;
 Radical non-radical states of the [Ru(PIQ)] core in complexes (PIQ =
 9,10-phenanthreneiminoquinone).
;
_journal_issue 19
_journal_name_full 'Dalton transactions (Cambridge, England : 2003)'
_journal_page_first 8236
_journal_page_last 8247
_journal_paper_doi 10.1039/c6dt00091f
_journal_volume 45
_journal_year 2016
_chemical_compound_source 'dichloromethane, hexane'
_chemical_formula_moiety 'C51 H39 Cl N O2 P2 Ru, I3, 0.5(C H2 Cl2)'
_chemical_formula_sum 'C51.5 H40 Cl2 I3 N O2 P2 Ru'
_chemical_formula_weight 1319.45
_chemical_name_systematic
;
 ?
;
_space_group_crystal_system monoclinic
_space_group_IT_number 15
_space_group_name_Hall '-C 2yc'
_space_group_name_H-M_alt 'C 1 2/c 1'
_symmetry_space_group_name_Hall '-C 2yc'
_symmetry_space_group_name_H-M 'C 1 2/c 1'
_atom_sites_solution_hydrogens geom
_audit_block_code FNG-PG-510-08
_audit_creation_date 2013-08-14
_audit_creation_method SHELXL-2013
_audit_update_record
;
2016-03-16 deposited with the CCDC.
2016-04-05 downloaded from the CCDC.
;
_cell_angle_alpha 90
_cell_angle_beta 101.172(8)
_cell_angle_gamma 90
_cell_formula_units_Z 8
_cell_length_a 22.047(3)
_cell_length_b 10.5945(12)
_cell_length_c 41.837(5)
_cell_measurement_reflns_used 9915
_cell_measurement_temperature 100(2)
_cell_measurement_theta_max 55.1843
_cell_measurement_theta_min 4.0878
_cell_volume 9587(2)
_computing_cell_refinement 'SAINT software (Bruker AXS, 2004)'
_computing_data_collection 'PROTEUM2 (Bruker AXS, 2008)'
_computing_data_reduction 'SAINT software (Bruker AXS, 2004)'
_computing_molecular_graphics 'XP 5.03, ShelXTL Program Suite (Siemens 1994)'
_computing_publication_material 'CIFTAB, (Sheldrick 2013'
_computing_structure_refinement 'SHELXL-2013 (Sheldrick, 2013)'
_computing_structure_solution 'SHELXS-2013 (Sheldrick, 2013)'
_diffrn_ambient_temperature 100(2)
_diffrn_detector_area_resol_mean 66.67
_diffrn_measured_fraction_theta_full 0.999
_diffrn_measured_fraction_theta_max 0.999
_diffrn_measurement_device_type 'Bruker AXS X8 Proteum'
_diffrn_measurement_method 'CCD \f- and \w-scans'
_diffrn_radiation_monochromator 'focusing multilayer optic'
_diffrn_radiation_source '0.2 x 2mm^2^ focus rotating anode'
_diffrn_radiation_type CuK\a
_diffrn_radiation_wavelength 1.54178
_diffrn_reflns_av_R_equivalents 0.1446
_diffrn_reflns_av_unetI/netI 0.0517
_diffrn_reflns_Laue_measured_fraction_full 0.999
_diffrn_reflns_Laue_measured_fraction_max 0.999
_diffrn_reflns_limit_h_max 25
_diffrn_reflns_limit_h_min -25
_diffrn_reflns_limit_k_max 11
_diffrn_reflns_limit_k_min -12
_diffrn_reflns_limit_l_max 49
_diffrn_reflns_limit_l_min -49
_diffrn_reflns_number 92900
_diffrn_reflns_point_group_measured_fraction_full 0.999
_diffrn_reflns_point_group_measured_fraction_max 0.999
_diffrn_reflns_theta_full 65.000
_diffrn_reflns_theta_max 64.997
_diffrn_reflns_theta_min 2.153
_exptl_absorpt_coefficient_mu 19.800
_exptl_absorpt_correction_T_max 0.15615
_exptl_absorpt_correction_T_min 0.01748
_exptl_absorpt_correction_type gaussian
_exptl_absorpt_process_details 'SADABS (Bruker AXS, 2008)'
_exptl_crystal_colour green
_exptl_crystal_density_diffrn 1.828
_exptl_crystal_description prism
_exptl_crystal_F_000 5112
_exptl_crystal_size_max 0.355
_exptl_crystal_size_mid 0.321
_exptl_crystal_size_min 0.272
_refine_diff_density_max 1.905
_refine_diff_density_min -1.409
_refine_diff_density_rms 0.184
_refine_ls_extinction_method none
_refine_ls_goodness_of_fit_ref 1.093
_refine_ls_hydrogen_treatment constr
_refine_ls_matrix_type full
_refine_ls_number_parameters 577
_refine_ls_number_reflns 8172
_refine_ls_number_restraints 9
_refine_ls_restrained_S_all 1.109
_refine_ls_R_factor_all 0.0557
_refine_ls_R_factor_gt 0.0521
_refine_ls_shift/su_max 0.003
_refine_ls_shift/su_mean 0.000
_refine_ls_structure_factor_coef Fsqd
_refine_ls_weighting_details
;
 w=1/[\s^2^(Fo^2^)+(0.0729P)^2^+72.8343P]
 where P=(Fo^2^+2Fc^2^)/3
;
_refine_ls_weighting_scheme calc
_refine_ls_wR_factor_gt 0.1329
_refine_ls_wR_factor_ref 0.1357
_reflns_Friedel_coverage 0.000
_reflns_number_gt 7517
_reflns_number_total 8172
_reflns_threshold_expression 'I > 2\s(I)'
_cod_data_source_file c6dt00091f2.cif
_cod_data_source_block 1_I3_1_2CH2Cl2
_cod_depositor_comments
;
The following automatic conversions were performed:

'_exptl_absorpt_correction_type' value 'Gaussian' changed to
'gaussian' according to
/usr/data/users/saulius/crontab/automatic-downloads/rss-feeds/RSC/lib/dictionaries/cif_core.dic
dictionary named 'cif_core.dic' version 2.4.2 from 2011-04-26.

Automatic conversion script
Id: cif_fix_values 4268 2015-11-12 08:31:59Z antanas 

 Adding full bibliography for 7038948--7038953.cif.
;
_cod_original_formula_sum 'C51.50 H40 Cl2 I3 N O2 P2 Ru'
_cod_database_code 7038949
_shelx_space_group_comment
;
The symmetry employed for this shelxl refinement is uniquely defined
by the following loop, which should always be used as a source of
symmetry information in preference to the above space-group names.
They are only intended as comments.
;
_shelx_estimated_absorpt_t_min 0.054
_shelx_estimated_absorpt_t_max 0.075
_shelxl_version_number 2013-2

loop_
_space_group_symop_operation_xyz
'x, y, z'
'-x, y, -z+1/2'
'x+1/2, y+1/2, z'
'-x+1/2, y+1/2, -z+1/2'
'-x, -y, -z'
'x, -y, z-1/2'
'-x+1/2, -y+1/2, -z'
'x+1/2, -y+1/2, z-1/2'

loop_
_atom_site_label
_atom_site_type_symbol
_atom_site_fract_x
_atom_site_fract_y
_atom_site_fract_z
_atom_site_U_iso_or_equiv
_atom_site_adp_type
_atom_site_occupancy
_atom_site_site_symmetry_order
_atom_site_calc_flag
_atom_site_refinement_flags_posn
_atom_site_refinement_flags_adp
_atom_site_refinement_flags_occupancy
Ru Ru 0.17288(2) 0.51161(4) 0.14686(2) 0.02172(14) Uani 1 1 d . . .
Cl1 Cl 0.14440(6) 0.59032(14) 0.19675(3) 0.0244(3) Uani 1 1 d . . .
O1 O 0.14295(19) 0.6769(4) 0.11876(9) 0.0236(9) Uani 1 1 d . . .
C2 C 0.1540(3) 0.6755(6) 0.09014(14) 0.0225(12) Uani 1 1 d . . .
C3 C 0.1394(3) 0.7792(6) 0.06800(15) 0.0238(13) Uani 1 1 d . . .
C4 C 0.1129(3) 0.8892(6) 0.07817(16) 0.0284(14) Uani 1 1 d . . .
H4 H 0.1073 0.8972 0.1000 0.034 Uiso 1 1 calc R U .
C5 C 0.0951(3) 0.9851(6) 0.05622(17) 0.0319(15) Uani 1 1 d . . .
H5 H 0.0770 1.0596 0.0629 0.038 Uiso 1 1 calc R U .
C6 C 0.1036(3) 0.9735(7) 0.02417(17) 0.0363(16) Uani 1 1 d . . .
H6 H 0.0911 1.0399 0.0091 0.044 Uiso 1 1 calc R U .
C7 C 0.1299(3) 0.8666(6) 0.01439(17) 0.0326(15) Uani 1 1 d . . .
H7 H 0.1350 0.8601 -0.0076 0.039 Uiso 1 1 calc R U .
C8 C 0.1493(3) 0.7671(6) 0.03562(15) 0.0265(13) Uani 1 1 d . . .
C9 C 0.1802(3) 0.6533(6) 0.02610(14) 0.0259(13) Uani 1 1 d . . .
C10 C 0.1953(3) 0.6428(7) -0.00515(15) 0.0297(15) Uani 1 1 d . . .
H10 H 0.1846 0.7097 -0.0203 0.036 Uiso 1 1 calc R U .
C11 C 0.2249(3) 0.5388(7) -0.01417(15) 0.0309(15) Uani 1 1 d . . .
H11 H 0.2347 0.5348 -0.0353 0.037 Uiso 1 1 calc R U .
C12 C 0.2406(3) 0.4400(7) 0.00729(16) 0.0337(15) Uani 1 1 d . . .
H12 H 0.2610 0.3678 0.0010 0.040 Uiso 1 1 calc R U .
C13 C 0.2262(3) 0.4467(7) 0.03805(16) 0.0297(14) Uani 1 1 d . . .
H13 H 0.2367 0.3786 0.0528 0.036 Uiso 1 1 calc R U .
C14 C 0.1965(3) 0.5524(6) 0.04756(14) 0.0246(13) Uani 1 1 d . . .
C15 C 0.1827(3) 0.5626(6) 0.08025(15) 0.0248(13) Uani 1 1 d . . .
N16 N 0.1938(2) 0.4767(5) 0.10348(12) 0.0250(11) Uani 1 1 d . . .
H16 H 0.2105 0.4040 0.0998 0.030 Uiso 1 1 calc R U .
C20 C 0.2027(3) 0.3599(7) 0.16558(15) 0.0310(15) Uani 1 1 d . . .
O21 O 0.2218(2) 0.2671(5) 0.17675(12) 0.0374(11) Uani 1 1 d . . .
P30 P 0.06966(7) 0.42329(15) 0.13319(4) 0.0234(3) Uani 1 1 d . . .
C31 C 0.0633(3) 0.2645(6) 0.14926(16) 0.0288(14) Uani 1 1 d . . .
C32 C 0.0393(3) 0.1635(6) 0.13001(16) 0.0292(14) Uani 1 1 d . . .
H32 H 0.0243 0.1759 0.1074 0.035 Uiso 1 1 calc R U .
C33 C 0.0370(3) 0.0438(7) 0.14335(17) 0.0332(15) Uani 1 1 d . . .
H33 H 0.0214 -0.0254 0.1298 0.040 Uiso 1 1 calc R U .
C34 C 0.0576(3) 0.0256(7) 0.17665(18) 0.0355(16) Uani 1 1 d . . .
H34 H 0.0562 -0.0559 0.1859 0.043 Uiso 1 1 calc R U .
C35 C 0.0800(3) 0.1260(7) 0.19596(17) 0.0373(17) Uani 1 1 d . . .
H35 H 0.0937 0.1131 0.2187 0.045 Uiso 1 1 calc R U .
C36 C 0.0832(3) 0.2470(7) 0.18309(17) 0.0340(15) Uani 1 1 d . . .
H36 H 0.0984 0.3160 0.1968 0.041 Uiso 1 1 calc R U .
C41 C 0.0406(3) 0.4061(6) 0.08952(14) 0.0226(13) Uani 1 1 d . . .
C42 C -0.0149(3) 0.4591(6) 0.07451(16) 0.0282(14) Uani 1 1 d . . .
H42 H -0.0378 0.5088 0.0869 0.034 Uiso 1 1 calc R U .
C43 C -0.0374(3) 0.4401(7) 0.04143(15) 0.0304(14) Uani 1 1 d . . .
H43 H -0.0761 0.4752 0.0315 0.037 Uiso 1 1 calc R U .
C44 C -0.0039(3) 0.3706(6) 0.02299(15) 0.0288(14) Uani 1 1 d . . .
H44 H -0.0195 0.3583 0.0004 0.035 Uiso 1 1 calc R U .
C45 C 0.0529(3) 0.3182(6) 0.03756(15) 0.0289(14) Uani 1 1 d . . .
H45 H 0.0763 0.2706 0.0250 0.035 Uiso 1 1 calc R U .
C46 C 0.0749(3) 0.3368(6) 0.07083(16) 0.0276(14) Uani 1 1 d . . .
H46 H 0.1136 0.3019 0.0809 0.033 Uiso 1 1 calc R U .
C51 C 0.0099(3) 0.5120(6) 0.14767(14) 0.0265(14) Uani 1 1 d . . .
C52 C -0.0391(3) 0.4506(7) 0.15784(16) 0.0336(15) Uani 1 1 d . . .
H52 H -0.0403 0.3610 0.1581 0.040 Uiso 1 1 calc R U .
C53 C -0.0861(3) 0.5189(7) 0.16754(17) 0.0381(17) Uani 1 1 d . . .
H53 H -0.1193 0.4761 0.1743 0.046 Uiso 1 1 calc R U .
C54 C -0.0845(3) 0.6484(7) 0.16730(16) 0.0335(15) Uani 1 1 d . . .
H54 H -0.1163 0.6950 0.1744 0.040 Uiso 1 1 calc R U .
C55 C -0.0368(3) 0.7119(7) 0.15683(17) 0.0349(16) Uani 1 1 d . . .
H55 H -0.0365 0.8016 0.1561 0.042 Uiso 1 1 calc R U .
C56 C 0.0105(3) 0.6431(7) 0.14734(16) 0.0312(15) Uani 1 1 d . . .
H56 H 0.0435 0.6863 0.1406 0.037 Uiso 1 1 calc R U .
P60 P 0.27111(7) 0.61176(15) 0.16681(4) 0.0233(3) Uani 1 1 d . . .
C61 C 0.3249(3) 0.5181(6) 0.19585(15) 0.0253(13) Uani 1 1 d . . .
C62 C 0.3884(3) 0.5104(7) 0.19564(16) 0.0330(15) Uani 1 1 d . . .
H62 H 0.4050 0.5554 0.1797 0.040 Uiso 1 1 calc R U .
C63 C 0.4266(3) 0.4388(8) 0.21814(16) 0.0361(16) Uani 1 1 d . . .
H63 H 0.4695 0.4351 0.2177 0.043 Uiso 1 1 calc R U .
C64 C 0.4034(3) 0.3713(7) 0.24163(16) 0.0339(16) Uani 1 1 d . . .
H64 H 0.4300 0.3192 0.2567 0.041 Uiso 1 1 calc R U .
C65 C 0.3415(3) 0.3805(6) 0.24300(16) 0.0327(15) Uani 1 1 d . . .
H65 H 0.3255 0.3362 0.2593 0.039 Uiso 1 1 calc R U .
C66 C 0.3028(3) 0.4549(7) 0.22049(15) 0.0293(14) Uani 1 1 d . . .
H66 H 0.2605 0.4629 0.2219 0.035 Uiso 1 1 calc R U .
C71 C 0.3117(3) 0.6468(6) 0.13350(14) 0.0249(13) Uani 1 1 d . . .
C72 C 0.3369(3) 0.5497(6) 0.11830(15) 0.0265(13) Uani 1 1 d . . .
H72 H 0.3325 0.4650 0.1250 0.032 Uiso 1 1 calc R U .
C73 C 0.3683(3) 0.5741(7) 0.09351(16) 0.0308(15) Uani 1 1 d . . .
H73 H 0.3855 0.5066 0.0833 0.037 Uiso 1 1 calc R U .
C74 C 0.3748(3) 0.6972(7) 0.08352(16) 0.0327(16) Uani 1 1 d . . .
H74 H 0.3980 0.7142 0.0671 0.039 Uiso 1 1 calc R U .
C75 C 0.3477(3) 0.7949(6) 0.09726(15) 0.0300(15) Uani 1 1 d . . .
H75 H 0.3503 0.8787 0.0895 0.036 Uiso 1 1 calc R U .
C76 C 0.3167(3) 0.7710(6) 0.12240(16) 0.0282(14) Uani 1 1 d . . .
H76 H 0.2988 0.8387 0.1322 0.034 Uiso 1 1 calc R U .
C81 C 0.2679(3) 0.7627(6) 0.18699(15) 0.0273(14) Uani 1 1 d . . .
C82 C 0.3126(3) 0.7948(7) 0.21473(16) 0.0327(15) Uani 1 1 d . . .
H82 H 0.3430 0.7352 0.2243 0.039 Uiso 1 1 calc R U .
C83 C 0.3115(4) 0.9153(7) 0.22786(17) 0.0385(17) Uani 1 1 d . . .
H83 H 0.3402 0.9361 0.2472 0.046 Uiso 1 1 calc R U .
C84 C 0.2705(4) 1.0038(7) 0.21382(17) 0.0357(16) Uani 1 1 d . . .
H84 H 0.2722 1.0868 0.2226 0.043 Uiso 1 1 calc R U .
C85 C 0.2258(3) 0.9730(7) 0.18651(17) 0.0350(16) Uani 1 1 d . . .
H85 H 0.1965 1.0345 0.1769 0.042 Uiso 1 1 calc R U .
C86 C 0.2242(3) 0.8536(6) 0.17356(16) 0.0302(14) Uani 1 1 d . . .
H86 H 0.1931 0.8324 0.1553 0.036 Uiso 1 1 calc R U .
I91 I 0.23975(2) 0.13461(4) 0.09876(2) 0.03568(14) Uani 1 1 d . . .
I92 I 0.35257(2) 0.21231(4) 0.07555(2) 0.02878(13) Uani 1 1 d . . .
I93 I 0.46090(2) 0.30502(4) 0.05542(2) 0.03289(14) Uani 1 1 d . . .
C95 C -0.0208(7) 0.4656(9) 0.2533(5) 0.067(5) Uani 0.5 1 d D U P
H95A H -0.0617 0.4657 0.2385 0.081 Uiso 0.5 1 calc R U P
H95B H -0.0261 0.4852 0.2757 0.081 Uiso 0.5 1 calc R U P
Cl96 Cl 0.01839(19) 0.3201(4) 0.25159(16) 0.0628(14) Uani 0.5 1 d D . P
Cl97 Cl 0.03050(17) 0.5709(4) 0.24006(9) 0.0490(9) Uani 0.5 1 d D . P

loop_
_atom_site_aniso_label
_atom_site_aniso_U_11
_atom_site_aniso_U_22
_atom_site_aniso_U_33
_atom_site_aniso_U_23
_atom_site_aniso_U_13
_atom_site_aniso_U_12
Ru 0.0253(3) 0.0223(3) 0.0184(2) 0.00090(18) 0.00648(19) -0.00011(18)
Cl1 0.0280(7) 0.0287(8) 0.0158(6) 0.0034(6) 0.0029(5) -0.0047(6)
O1 0.028(2) 0.027(2) 0.017(2) 0.0015(17) 0.0059(17) 0.0003(18)
C2 0.024(3) 0.021(3) 0.023(3) -0.002(3) 0.006(2) 0.000(2)
C3 0.027(3) 0.021(3) 0.026(3) 0.002(3) 0.009(3) -0.001(3)
C4 0.032(3) 0.026(3) 0.027(3) 0.002(3) 0.005(3) -0.002(3)
C5 0.040(4) 0.023(3) 0.035(4) 0.004(3) 0.013(3) 0.002(3)
C6 0.041(4) 0.032(4) 0.034(4) 0.006(3) 0.001(3) -0.001(3)
C7 0.040(4) 0.030(4) 0.028(3) 0.002(3) 0.009(3) -0.002(3)
C8 0.025(3) 0.028(3) 0.026(3) 0.003(3) 0.005(3) -0.004(3)
C9 0.030(3) 0.029(3) 0.018(3) -0.002(3) 0.004(3) -0.005(3)
C10 0.033(3) 0.035(4) 0.022(3) 0.003(3) 0.007(3) -0.006(3)
C11 0.038(4) 0.036(4) 0.020(3) -0.004(3) 0.007(3) -0.005(3)
C12 0.039(4) 0.032(4) 0.033(4) -0.005(3) 0.012(3) 0.003(3)
C13 0.038(4) 0.029(4) 0.026(3) 0.001(3) 0.016(3) -0.001(3)
C14 0.026(3) 0.028(3) 0.020(3) 0.000(3) 0.007(2) 0.000(3)
C15 0.029(3) 0.024(3) 0.022(3) 0.002(3) 0.006(3) 0.003(3)
N16 0.025(3) 0.024(3) 0.025(3) 0.002(2) 0.005(2) -0.002(2)
C20 0.031(3) 0.042(4) 0.023(3) -0.007(3) 0.013(3) -0.012(3)
O21 0.046(3) 0.026(3) 0.039(3) 0.006(2) 0.007(2) 0.000(2)
P30 0.0255(8) 0.0234(8) 0.0222(7) 0.0002(6) 0.0062(6) -0.0008(6)
C31 0.030(3) 0.031(4) 0.029(3) 0.002(3) 0.013(3) 0.000(3)
C32 0.033(3) 0.029(4) 0.027(3) 0.004(3) 0.012(3) -0.004(3)
C33 0.036(4) 0.030(4) 0.034(4) 0.000(3) 0.008(3) -0.003(3)
C34 0.040(4) 0.029(4) 0.041(4) 0.009(3) 0.016(3) 0.004(3)
C35 0.039(4) 0.042(4) 0.030(4) 0.011(3) 0.007(3) -0.008(3)
C36 0.034(4) 0.036(4) 0.031(4) 0.002(3) 0.004(3) -0.001(3)
C41 0.026(3) 0.020(3) 0.023(3) 0.003(2) 0.006(2) -0.003(2)
C42 0.034(3) 0.024(3) 0.029(3) 0.004(3) 0.012(3) 0.001(3)
C43 0.032(3) 0.033(4) 0.026(3) 0.004(3) 0.004(3) -0.003(3)
C44 0.037(4) 0.029(4) 0.021(3) 0.000(3) 0.008(3) -0.004(3)
C45 0.034(3) 0.030(4) 0.024(3) 0.002(3) 0.009(3) -0.004(3)
C46 0.030(3) 0.024(3) 0.029(3) 0.003(3) 0.007(3) 0.001(3)
C51 0.029(3) 0.034(4) 0.017(3) -0.003(3) 0.005(3) -0.002(3)
C52 0.035(4) 0.039(4) 0.030(3) -0.004(3) 0.012(3) 0.000(3)
C53 0.040(4) 0.045(4) 0.034(4) -0.004(3) 0.016(3) -0.007(3)
C54 0.034(4) 0.040(4) 0.029(3) -0.008(3) 0.014(3) 0.000(3)
C55 0.037(4) 0.034(4) 0.034(4) -0.008(3) 0.006(3) -0.002(3)
C56 0.028(3) 0.035(4) 0.031(3) -0.002(3) 0.009(3) 0.001(3)
P60 0.0258(8) 0.0242(8) 0.0209(7) -0.0020(6) 0.0069(6) -0.0013(6)
C61 0.028(3) 0.027(3) 0.021(3) -0.005(3) 0.006(3) -0.001(3)
C62 0.035(4) 0.038(4) 0.027(3) -0.002(3) 0.010(3) 0.000(3)
C63 0.028(3) 0.053(5) 0.027(3) -0.003(3) 0.003(3) 0.004(3)
C64 0.036(4) 0.037(4) 0.024(3) 0.003(3) -0.006(3) 0.007(3)
C65 0.046(4) 0.029(4) 0.025(3) -0.001(3) 0.011(3) -0.001(3)
C66 0.028(3) 0.037(4) 0.022(3) 0.001(3) 0.003(3) -0.003(3)
C71 0.025(3) 0.029(3) 0.020(3) 0.001(3) 0.002(2) 0.000(3)
C72 0.025(3) 0.027(3) 0.029(3) 0.004(3) 0.008(3) -0.006(3)
C73 0.036(4) 0.030(4) 0.029(3) -0.004(3) 0.011(3) 0.003(3)
C74 0.030(3) 0.046(4) 0.022(3) 0.000(3) 0.004(3) -0.002(3)
C75 0.039(4) 0.030(4) 0.023(3) 0.001(3) 0.009(3) -0.004(3)
C76 0.032(3) 0.026(3) 0.029(3) -0.002(3) 0.010(3) 0.000(3)
C81 0.031(3) 0.030(4) 0.023(3) 0.000(3) 0.012(3) -0.006(3)
C82 0.041(4) 0.034(4) 0.024(3) 0.000(3) 0.010(3) 0.000(3)
C83 0.054(4) 0.038(4) 0.026(3) -0.006(3) 0.013(3) -0.003(4)
C84 0.051(4) 0.029(4) 0.031(4) -0.009(3) 0.017(3) -0.005(3)
C85 0.041(4) 0.032(4) 0.035(4) -0.005(3) 0.014(3) 0.002(3)
C86 0.031(3) 0.029(4) 0.030(3) -0.007(3) 0.007(3) -0.004(3)
I91 0.0344(2) 0.0326(3) 0.0431(3) 0.00247(19) 0.0151(2) 0.00190(18)
I92 0.0300(2) 0.0285(2) 0.0282(2) -0.00065(16) 0.00642(17) 0.00249(16)
I93 0.0354(2) 0.0331(3) 0.0330(2) 0.00070(18) 0.01355(19) 0.00131(18)
C95 0.066(9) 0.086(9) 0.056(8) -0.004(7) 0.028(7) -0.019(7)
Cl96 0.069(4) 0.055(2) 0.065(3) -0.010(2) 0.014(4) 0.0098(19)
Cl97 0.0382(19) 0.065(3) 0.044(2) 0.0059(19) 0.0087(16) -0.0062(18)

loop_
_atom_type_symbol
_atom_type_description
_atom_type_scat_dispersion_real
_atom_type_scat_dispersion_imag
_atom_type_scat_source
C C 0.0181 0.0091 'International Tables Vol C Tables 4.2.6.8 and 6.1.1.4'
H H 0.0000 0.0000 'International Tables Vol C Tables 4.2.6.8 and 6.1.1.4'
N N 0.0311 0.0180 'International Tables Vol C Tables 4.2.6.8 and 6.1.1.4'
O O 0.0492 0.0322 'International Tables Vol C Tables 4.2.6.8 and 6.1.1.4'
P P 0.2955 0.4335 'International Tables Vol C Tables 4.2.6.8 and 6.1.1.4'
Cl Cl 0.3639 0.7018 'International Tables Vol C Tables 4.2.6.8 and 6.1.1.4'
Ru Ru 0.0552 3.2960 'International Tables Vol C Tables 4.2.6.8 and 6.1.1.4'
I I -0.3257 6.8362 'International Tables Vol C Tables 4.2.6.8 and 6.1.1.4'

loop_
_exptl_crystal_face_index_h
_exptl_crystal_face_index_k
_exptl_crystal_face_index_l
_exptl_crystal_face_perp_dist
1.00 -1.00 -1.00 0.1510
-1.00 1.00 2.00 0.0720
0.00 -2.00 0.00 0.1360
0.00 2.00 0.00 0.0520
-3.00 -1.00 2.00 0.1850
3.00 1.00 -2.00 0.1320
-2.00 0.00 -4.00 0.1630
2.00 0.00 4.00 0.1420
-1.00 -1.00 2.00 0.1900
1.00 1.00 -3.00 0.1460
0.00 0.00 1.00 0.1480
0.00 0.00 -1.00 0.1690
2.00 0.00 0.00 0.1290
-2.00 0.00 0.00 0.1600
2.00 0.00 -3.00 0.1400

loop_
_geom_angle_atom_site_label_1
_geom_angle_atom_site_label_2
_geom_angle_atom_site_label_3
_geom_angle
C20 Ru N16 95.6(2)
C20 Ru O1 171.3(2)
N16 Ru O1 75.69(18)
C20 Ru P60 90.8(2)
N16 Ru P60 92.62(15)
O1 Ru P60 89.47(12)
C20 Ru P30 90.3(2)
N16 Ru P30 94.95(15)
O1 Ru P30 90.61(12)
P60 Ru P30 172.22(5)
C20 Ru Cl1 93.68(19)
N16 Ru Cl1 170.49(16)
O1 Ru Cl1 95.01(11)
P60 Ru Cl1 85.20(5)
P30 Ru Cl1 87.04(5)
C2 O1 Ru 114.5(4)
O1 C2 C3 122.8(6)
O1 C2 C15 116.9(5)
C3 C2 C15 120.2(5)
C4 C3 C8 120.9(6)
C4 C3 C2 119.6(5)
C8 C3 C2 119.4(6)
C5 C4 C3 119.5(6)
C4 C5 C6 120.2(7)
C7 C6 C5 120.2(7)
C6 C7 C8 122.1(6)
C7 C8 C3 117.2(6)
C7 C8 C9 123.2(6)
C3 C8 C9 119.7(6)
C14 C9 C10 117.1(6)
C14 C9 C8 121.7(5)
C10 C9 C8 121.2(6)
C11 C10 C9 121.9(6)
C10 C11 C12 120.2(6)
C11 C12 C13 119.5(6)
C12 C13 C14 120.7(6)
C13 C14 C9 120.6(6)
C13 C14 C15 121.4(6)
C9 C14 C15 118.0(6)
N16 C15 C2 112.9(5)
N16 C15 C14 126.5(6)
C2 C15 C14 120.6(5)
C15 N16 Ru 120.0(4)
O21 C20 Ru 178.8(6)
C51 P30 C31 104.0(3)
C51 P30 C41 104.4(3)
C31 P30 C41 103.8(3)
C51 P30 Ru 115.5(2)
C31 P30 Ru 113.8(2)
C41 P30 Ru 113.9(2)
C32 C31 C36 119.5(6)
C32 C31 P30 123.2(5)
C36 C31 P30 117.3(5)
C31 C32 C33 120.8(6)
C32 C33 C34 119.8(7)
C35 C34 C33 119.6(7)
C34 C35 C36 121.7(7)
C35 C36 C31 118.5(7)
C42 C41 C46 119.1(6)
C42 C41 P30 121.5(5)
C46 C41 P30 119.4(5)
C41 C42 C43 120.5(6)
C44 C43 C42 120.4(6)
C43 C44 C45 120.0(6)
C46 C45 C44 119.2(6)
C41 C46 C45 120.8(6)
C56 C51 C52 118.6(6)
C56 C51 P30 120.4(5)
C52 C51 P30 121.0(5)
C53 C52 C51 120.8(7)
C54 C53 C52 119.9(7)
C53 C54 C55 120.5(7)
C54 C55 C56 119.4(7)
C51 C56 C55 120.8(6)
C81 P60 C61 104.4(3)
C81 P60 C71 104.1(3)
C61 P60 C71 105.5(3)
C81 P60 Ru 115.8(2)
C61 P60 Ru 114.6(2)
C71 P60 Ru 111.3(2)
C66 C61 C62 118.0(6)
C66 C61 P60 118.6(5)
C62 C61 P60 123.3(5)
C63 C62 C61 120.7(6)
C62 C63 C64 120.7(6)
C65 C64 C63 119.7(6)
C64 C65 C66 119.7(6)
C65 C66 C61 121.2(6)
C72 C71 C76 118.7(6)
C72 C71 P60 119.9(5)
C76 C71 P60 121.4(5)
C73 C72 C71 120.8(6)
C72 C73 C74 120.0(6)
C75 C74 C73 120.3(6)
C74 C75 C76 119.9(6)
C75 C76 C71 120.3(6)
C86 C81 C82 118.8(6)
C86 C81 P60 120.3(5)
C82 C81 P60 120.7(5)
C83 C82 C81 118.8(7)
C84 C83 C82 121.7(7)
C83 C84 C85 120.0(7)
C86 C85 C84 119.8(7)
C85 C86 C81 120.8(6)
I93 I92 I91 175.75(2)
Cl97 C95 Cl96 101.0(5)

loop_
_geom_bond_atom_site_label_1
_geom_bond_atom_site_label_2
_geom_bond_distance
Ru C20 1.852(8)
Ru N16 1.993(5)
Ru O1 2.141(4)
Ru P60 2.4109(16)
Ru P30 2.4241(16)
Ru Cl1 2.4398(14)
O1 C2 1.268(7)
C2 C3 1.433(9)
C2 C15 1.449(9)
C3 C4 1.407(9)
C3 C8 1.418(9)
C4 C5 1.375(9)
C5 C6 1.394(10)
C6 C7 1.371(10)
C7 C8 1.391(10)
C8 C9 1.477(9)
C9 C14 1.398(9)
C9 C10 1.415(9)
C10 C11 1.370(10)
C11 C12 1.379(10)
C12 C13 1.385(9)
C13 C14 1.393(9)
C14 C15 1.462(8)
C15 N16 1.320(8)
C20 O21 1.134(9)
P30 C51 1.816(7)
P30 C31 1.827(7)
P30 C41 1.824(6)
C31 C32 1.381(10)
C31 C36 1.410(9)
C32 C33 1.390(10)
C33 C34 1.393(10)
C34 C35 1.368(11)
C35 C36 1.398(10)
C41 C42 1.382(9)
C41 C46 1.396(9)
C42 C43 1.392(9)
C43 C44 1.380(9)
C44 C45 1.397(10)
C45 C46 1.396(9)
C51 C56 1.389(10)
C51 C52 1.395(9)
C52 C53 1.387(10)
C53 C54 1.373(11)
C54 C55 1.389(10)
C55 C56 1.392(10)
P60 C81 1.817(7)
P60 C61 1.819(7)
P60 C71 1.834(6)
C61 C66 1.394(9)
C61 C62 1.405(9)
C62 C63 1.365(10)
C63 C64 1.391(10)
C64 C65 1.380(10)
C65 C66 1.387(10)
C71 C72 1.381(9)
C71 C76 1.407(9)
C72 C73 1.378(9)
C73 C74 1.385(10)
C74 C75 1.375(10)
C75 C76 1.384(9)
C81 C86 1.399(10)
C81 C82 1.411(10)
C82 C83 1.392(10)
C83 C84 1.354(11)
C84 C85 1.396(10)
C85 C86 1.375(10)
I91 I92 2.9570(7)
I92 I93 2.8563(6)
C95 Cl97 1.753(9)
C95 Cl96 1.776(9)
